data_7041866
loop_
_publ_author_name
'Borisova, Nataliya E.'
'Kharcheva, Anastasia V.'
'Patsaeva, Svetlana V.'
'Korotkov, Leonid A.'
'Bakaev, Sergey'
'Reshetova, Marina D.'
'Lyssenko, Konstantin A.'
'Belova, Elena V.'
'Myasoedov, Boris F.'

_publ_section_title
;
 Hard-and-soft phosphinoxide receptors for f-element binding: structure
 and photophysical properties of europium(iii) complexes.
;
_journal_issue 7
_journal_name_full 'Dalton transactions (Cambridge, England : 2003)'
_journal_page_first 2238
_journal_page_last 2248
_journal_paper_doi 10.1039/c6dt04681a
_journal_volume 46
_journal_year 2017
_chemical_formula_moiety 'C24 H17 N2 O2 P'
_chemical_formula_sum 'C24 H17 N2 O2 P'
_chemical_formula_weight 396.36
_space_group_crystal_system triclinic
_space_group_IT_number 2
_space_group_name_Hall '-P 1'
_space_group_name_H-M_alt 'P -1'
_symmetry_space_group_name_Hall '-P 1'
_symmetry_space_group_name_H-M 'P -1'
_atom_sites_solution_hydrogens difmap
_audit_creation_method SHELXL-2014/6
_audit_update_record
;
2016-12-11 deposited with the CCDC.
2017-01-05 downloaded from the CCDC.
;
_cell_angle_alpha 90.29(3)
_cell_angle_beta 104.27(3)
_cell_angle_gamma 91.442(19)
_cell_formula_units_Z 2
_cell_length_a 8.100(3)
_cell_length_b 10.175(3)
_cell_length_c 11.792(2)
_cell_measurement_reflns_used 247
_cell_measurement_temperature 120(2)
_cell_measurement_theta_max 25
_cell_measurement_theta_min 3
_cell_volume 941.5(5)
_computing_cell_refinement 'Bruker SAINT'
_computing_data_collection 'Bruker APEX II'
_computing_data_reduction 'Bruker SAINT'
_computing_molecular_graphics 'Bruker SHELXTL'
_computing_publication_material 'Bruker SHELXTL'
_computing_structure_refinement 'SHELXL-97 (Sheldrick, 1997)'
_computing_structure_solution 'SHELXS-97 (Sheldrick, 1997)'
_diffrn_ambient_temperature 120(2)
_diffrn_measured_fraction_theta_full 0.998
_diffrn_measured_fraction_theta_max 0.989
_diffrn_measurement_device_type 'Bruker APEX II CCD area detector''
_diffrn_measurement_method 'omega scans'
_diffrn_radiation_type MoK\a
_diffrn_radiation_wavelength 0.71073
_diffrn_reflns_av_R_equivalents 0.0710
_diffrn_reflns_av_unetI/netI 0.1290
_diffrn_reflns_Laue_measured_fraction_full 0.998
_diffrn_reflns_Laue_measured_fraction_max 0.989
_diffrn_reflns_limit_h_max 11
_diffrn_reflns_limit_h_min -11
_diffrn_reflns_limit_k_max 13
_diffrn_reflns_limit_k_min -13
_diffrn_reflns_limit_l_max 16
_diffrn_reflns_limit_l_min -16
_diffrn_reflns_number 10451
_diffrn_reflns_point_group_measured_fraction_full 0.998
_diffrn_reflns_point_group_measured_fraction_max 0.989
_diffrn_reflns_theta_full 25.242
_diffrn_reflns_theta_max 28.997
_diffrn_reflns_theta_min 2.002
_exptl_absorpt_coefficient_mu 0.170
_exptl_absorpt_correction_T_max 0.995
_exptl_absorpt_correction_T_min 0.961
_exptl_absorpt_correction_type multi-scan
_exptl_absorpt_process_details SADABS
_exptl_crystal_colour colorless
_exptl_crystal_density_diffrn 1.398
_exptl_crystal_description prism
_exptl_crystal_F_000 412
_exptl_crystal_size_max 0.160
_exptl_crystal_size_mid 0.130
_exptl_crystal_size_min 0.080
_refine_diff_density_max 0.472
_refine_diff_density_min -0.513
_refine_diff_density_rms 0.073
_refine_ls_extinction_method none
_refine_ls_goodness_of_fit_ref 0.971
_refine_ls_hydrogen_treatment refall
_refine_ls_matrix_type full
_refine_ls_number_parameters 330
_refine_ls_number_reflns 4941
_refine_ls_number_restraints 0
_refine_ls_restrained_S_all 0.971
_refine_ls_R_factor_all 0.1302
_refine_ls_R_factor_gt 0.0639
_refine_ls_shift/su_max 0.000
_refine_ls_shift/su_mean 0.000
_refine_ls_structure_factor_coef Fsqd
_refine_ls_weighting_details 'w=1/[\s^2^(Fo^2^)+(0.0548P)^2^] where P=(Fo^2^+2Fc^2^)/3'
_refine_ls_weighting_scheme calc
_refine_ls_wR_factor_gt 0.1116
_refine_ls_wR_factor_ref 0.1390
_reflns_Friedel_coverage 0.000
_reflns_number_gt 2882
_reflns_number_total 4941
_reflns_threshold_expression I>2\s(I)
_cod_data_source_file c6dt04681a2.cif
_cod_data_source_block a
_cod_depositor_comments 'Adding full bibliography for 7041864--7041869.cif.'
_cod_database_code 7041866
_shelx_space_group_comment
;
The symmetry employed for this shelxl refinement is uniquely defined
by the following loop, which should always be used as a source of
symmetry information in preference to the above space-group names.
They are only intended as comments.
;
_shelx_estimated_absorpt_t_min 0.973
_shelx_estimated_absorpt_t_max 0.987
_shelxl_version_number 2014/6

loop_
_space_group_symop_operation_xyz
'x, y, z'
'-x, -y, -z'

loop_
_atom_site_label
_atom_site_type_symbol
_atom_site_fract_x
_atom_site_fract_y
_atom_site_fract_z
_atom_site_U_iso_or_equiv
_atom_site_adp_type
_atom_site_occupancy
_atom_site_site_symmetry_order
_atom_site_calc_flag
P1 P 0.01548(9) 0.19887(7) 0.18465(6) 0.01537(18) Uani 1 1 d
O1 O -0.1243(2) 0.11990(17) 0.10678(15) 0.0206(4) Uani 1 1 d
O2 O 0.6643(2) 0.48864(19) 0.60510(16) 0.0255(5) Uani 1 1 d
N1 N 0.2269(3) 0.1787(2) 0.40042(18) 0.0160(5) Uani 1 1 d
C2 C 0.1065(3) 0.1133(3) 0.3210(2) 0.0151(6) Uani 1 1 d
C3 C 0.0551(3) -0.0181(3) 0.3342(2) 0.0175(6) Uani 1 1 d
H3 H -0.031(3) -0.057(2) 0.276(2) 0.012(7) Uiso 1 1 d
C4A C 0.2602(3) -0.0195(3) 0.5208(2) 0.0170(6) Uani 1 1 d
C4B C 0.3033(3) 0.1127(3) 0.4991(2) 0.0162(6) Uani 1 1 d
C4 C 0.1335(4) -0.0836(3) 0.4337(2) 0.0209(6) Uani 1 1 d
H4 H 0.101(3) -0.173(3) 0.445(2) 0.019(7) Uiso 1 1 d
C5 C 0.3456(4) -0.0797(3) 0.6278(2) 0.0218(6) Uani 1 1 d
H5 H 0.316(3) -0.165(3) 0.640(2) 0.023(8) Uiso 1 1 d
C6B C 0.4351(3) 0.1817(3) 0.5835(2) 0.0166(6) Uani 1 1 d
C6A C 0.5150(3) 0.1203(3) 0.6882(2) 0.0187(6) Uani 1 1 d
C6 C 0.4666(4) -0.0113(3) 0.7087(2) 0.0217(6) Uani 1 1 d
H6 H 0.524(3) -0.051(3) 0.780(2) 0.020(7) Uiso 1 1 d
C7 C 0.6474(4) 0.1939(3) 0.7696(2) 0.0236(7) Uani 1 1 d
H7 H 0.699(3) 0.145(3) 0.844(2) 0.024(8) Uiso 1 1 d
C8 C 0.6961(4) 0.3154(3) 0.7445(2) 0.0233(7) Uani 1 1 d
H8 H 0.785(4) 0.359(3) 0.796(2) 0.028(8) Uiso 1 1 d
C9 C 0.6181(3) 0.3791(3) 0.6341(2) 0.0201(6) Uani 1 1 d
N10 N 0.4866(3) 0.3074(2) 0.56107(19) 0.0183(5) Uani 1 1 d
H10N H 0.434(4) 0.346(3) 0.498(2) 0.022(8) Uiso 1 1 d
C10 C 0.1960(3) 0.2248(2) 0.1227(2) 0.0150(6) Uani 1 1 d
C11 C 0.3246(3) 0.3193(3) 0.1685(2) 0.0182(6) Uani 1 1 d
H11 H 0.315(3) 0.380(3) 0.231(2) 0.024(8) Uiso 1 1 d
C12 C 0.4699(4) 0.3267(3) 0.1256(2) 0.0225(6) Uani 1 1 d
H12 H 0.555(4) 0.392(3) 0.157(2) 0.022(8) Uiso 1 1 d
C13 C 0.4882(4) 0.2404(3) 0.0377(2) 0.0230(6) Uani 1 1 d
H13 H 0.591(4) 0.240(3) 0.011(2) 0.027(8) Uiso 1 1 d
C14 C 0.3608(4) 0.1475(3) -0.0088(2) 0.0215(6) Uani 1 1 d
H14 H 0.368(3) 0.089(2) -0.066(2) 0.013(7) Uiso 1 1 d
C15 C 0.2147(4) 0.1395(3) 0.0334(2) 0.0178(6) Uani 1 1 d
H15 H 0.127(3) 0.076(3) 0.000(2) 0.025(8) Uiso 1 1 d
C16 C -0.0503(3) 0.3580(3) 0.2230(2) 0.0144(5) Uani 1 1 d
C17 C -0.0756(3) 0.3907(3) 0.3324(2) 0.0194(6) Uani 1 1 d
H17 H -0.045(3) 0.332(3) 0.398(2) 0.017(7) Uiso 1 1 d
C18 C -0.1451(4) 0.5109(3) 0.3509(3) 0.0236(6) Uani 1 1 d
H18 H -0.164(3) 0.537(3) 0.428(2) 0.020(7) Uiso 1 1 d
C19 C -0.1853(4) 0.6003(3) 0.2605(3) 0.0241(7) Uani 1 1 d
H19 H -0.233(4) 0.686(3) 0.275(2) 0.031(8) Uiso 1 1 d
C20 C -0.1594(4) 0.5695(3) 0.1508(3) 0.0236(7) Uani 1 1 d
H20 H -0.188(3) 0.632(3) 0.089(2) 0.024(8) Uiso 1 1 d
C21 C -0.0932(3) 0.4489(3) 0.1322(2) 0.0198(6) Uani 1 1 d
H21 H -0.077(3) 0.425(3) 0.054(2) 0.026(8) Uiso 1 1 d

loop_
_atom_site_aniso_label
_atom_site_aniso_U_11
_atom_site_aniso_U_22
_atom_site_aniso_U_33
_atom_site_aniso_U_23
_atom_site_aniso_U_13
_atom_site_aniso_U_12
P1 0.0144(4) 0.0140(4) 0.0178(3) -0.0004(3) 0.0040(3) 0.0006(3)
O1 0.0155(10) 0.0184(10) 0.0265(10) -0.0063(8) 0.0025(8) -0.0010(8)
O2 0.0274(12) 0.0207(11) 0.0257(10) 0.0005(8) 0.0014(9) -0.0012(9)
N1 0.0131(12) 0.0170(12) 0.0193(11) 0.0020(9) 0.0062(9) 0.0035(9)
C2 0.0121(14) 0.0165(14) 0.0199(12) 0.0015(10) 0.0098(11) 0.0032(11)
C3 0.0136(14) 0.0169(14) 0.0243(14) -0.0021(11) 0.0091(12) 0.0000(11)
C4A 0.0149(14) 0.0173(14) 0.0230(13) 0.0038(11) 0.0116(11) 0.0059(11)
C4B 0.0159(14) 0.0159(14) 0.0194(13) 0.0011(11) 0.0086(11) 0.0041(11)
C4 0.0227(16) 0.0137(14) 0.0314(15) 0.0025(12) 0.0163(13) 0.0022(12)
C5 0.0234(16) 0.0170(15) 0.0300(15) 0.0091(12) 0.0155(13) 0.0065(13)
C6B 0.0181(15) 0.0157(14) 0.0191(13) 0.0020(11) 0.0102(11) 0.0046(11)
C6A 0.0180(15) 0.0214(15) 0.0196(13) 0.0013(11) 0.0096(11) 0.0077(12)
C6 0.0211(16) 0.0253(16) 0.0221(14) 0.0095(12) 0.0105(12) 0.0123(13)
C7 0.0236(16) 0.0291(17) 0.0179(14) 0.0029(12) 0.0038(12) 0.0114(13)
C8 0.0208(16) 0.0272(17) 0.0203(14) -0.0033(12) 0.0018(12) 0.0048(13)
C9 0.0193(15) 0.0196(15) 0.0218(14) -0.0033(11) 0.0056(12) 0.0037(12)
N10 0.0207(13) 0.0169(12) 0.0166(11) 0.0017(9) 0.0028(10) 0.0036(10)
C10 0.0132(14) 0.0144(13) 0.0171(12) 0.0036(10) 0.0027(11) 0.0049(11)
C11 0.0173(15) 0.0185(14) 0.0189(13) -0.0013(11) 0.0046(11) 0.0007(11)
C12 0.0166(16) 0.0265(16) 0.0242(14) 0.0008(12) 0.0048(12) -0.0029(13)
C13 0.0147(16) 0.0317(17) 0.0241(14) 0.0055(12) 0.0070(12) 0.0054(13)
C14 0.0255(17) 0.0235(15) 0.0160(13) -0.0002(11) 0.0052(12) 0.0096(13)
C15 0.0189(15) 0.0156(14) 0.0178(13) -0.0007(11) 0.0021(11) 0.0027(12)
C16 0.0072(13) 0.0167(13) 0.0187(12) -0.0018(10) 0.0024(10) -0.0003(10)
C17 0.0196(15) 0.0204(15) 0.0177(13) 0.0031(11) 0.0033(11) 0.0017(12)
C18 0.0221(16) 0.0246(16) 0.0239(14) -0.0068(12) 0.0051(12) 0.0040(13)
C19 0.0185(16) 0.0180(15) 0.0376(17) -0.0024(13) 0.0097(13) 0.0069(12)
C20 0.0216(16) 0.0191(15) 0.0313(16) 0.0095(13) 0.0079(13) 0.0047(12)
C21 0.0172(15) 0.0226(15) 0.0211(14) 0.0022(11) 0.0075(12) 0.0014(12)

loop_
_atom_type_symbol
_atom_type_description
_atom_type_scat_dispersion_real
_atom_type_scat_dispersion_imag
_atom_type_scat_source
C C 0.0033 0.0016 'International Tables Vol C Tables 4.2.6.8 and 6.1.1.4'
H H 0.0000 0.0000 'International Tables Vol C Tables 4.2.6.8 and 6.1.1.4'
N N 0.0061 0.0033 'International Tables Vol C Tables 4.2.6.8 and 6.1.1.4'
O O 0.0106 0.0060 'International Tables Vol C Tables 4.2.6.8 and 6.1.1.4'
P P 0.1023 0.0942 'International Tables Vol C Tables 4.2.6.8 and 6.1.1.4'

loop_
_geom_angle_atom_site_label_1
_geom_angle_atom_site_label_2
_geom_angle_atom_site_label_3
_geom_angle
O1 P1 C10 112.72(11)
O1 P1 C16 113.33(11)
C10 P1 C16 107.71(12)
O1 P1 C2 111.66(12)
C10 P1 C2 103.18(12)
C16 P1 C2 107.61(12)
C2 N1 C4B 117.1(2)
N1 C2 C3 123.7(2)
N1 C2 P1 116.66(19)
C3 C2 P1 119.5(2)
C4 C3 C2 118.6(3)
C4 C3 H3 122.6(15)
C2 C3 H3 118.8(15)
C4 C4A C4B 116.9(2)
C4 C4A C5 123.7(3)
C4B C4A C5 119.4(2)
N1 C4B C4A 123.5(2)
N1 C4B C6B 117.3(2)
C4A C4B C6B 119.2(2)
C3 C4 C4A 120.2(3)
C3 C4 H4 120.4(16)
C4A C4 H4 119.4(15)
C6 C5 C4A 120.5(3)
C6 C5 H5 121.8(17)
C4A C5 H5 117.7(17)
N10 C6B C6A 119.8(2)
N10 C6B C4B 120.3(2)
C6A C6B C4B 119.9(2)
C6B C6A C6 119.6(2)
C6B C6A C7 117.6(3)
C6 C6A C7 122.9(2)
C5 C6 C6A 121.3(3)
C5 C6 H6 121.0(17)
C6A C6 H6 117.7(17)
C8 C7 C6A 121.2(3)
C8 C7 H7 124.7(16)
C6A C7 H7 114.1(16)
C7 C8 C9 122.0(3)
C7 C8 H8 119.9(18)
C9 C8 H8 118.0(18)
O2 C9 N10 121.1(2)
O2 C9 C8 124.1(2)
N10 C9 C8 114.8(3)
C6B N10 C9 124.6(2)
C6B N10 H10N 119.7(19)
C9 N10 H10N 115.8(19)
C15 C10 C11 119.5(2)
C15 C10 P1 118.3(2)
C11 C10 P1 121.9(2)
C12 C11 C10 119.8(3)
C12 C11 H11 119.1(16)
C10 C11 H11 121.1(16)
C11 C12 C13 120.2(3)
C11 C12 H12 118.9(17)
C13 C12 H12 120.8(17)
C14 C13 C12 120.3(3)
C14 C13 H13 118.7(17)
C12 C13 H13 120.9(17)
C13 C14 C15 119.9(3)
C13 C14 H14 123.0(16)
C15 C14 H14 117.1(16)
C14 C15 C10 120.3(3)
C14 C15 H15 119.2(17)
C10 C15 H15 120.5(17)
C17 C16 C21 118.8(3)
C17 C16 P1 124.4(2)
C21 C16 P1 116.5(2)
C16 C17 C18 120.7(3)
C16 C17 H17 121.5(16)
C18 C17 H17 117.7(16)
C19 C18 C17 119.8(3)
C19 C18 H18 117.7(16)
C17 C18 H18 122.5(16)
C18 C19 C20 120.2(3)
C18 C19 H19 119.0(17)
C20 C19 H19 120.9(17)
C21 C20 C19 119.9(3)
C21 C20 H20 121.0(17)
C19 C20 H20 119.1(17)
C20 C21 C16 120.7(3)
C20 C21 H21 120.9(16)
C16 C21 H21 118.4(16)

loop_
_geom_bond_atom_site_label_1
_geom_bond_atom_site_label_2
_geom_bond_distance
P1 O1 1.4848(19)
P1 C10 1.803(3)
P1 C16 1.806(3)
P1 C2 1.830(3)
O2 C9 1.243(3)
N1 C2 1.335(3)
N1 C4B 1.365(3)
C2 C3 1.411(4)
C3 C4 1.374(4)
C3 H3 0.93(2)
C4A C4 1.404(4)
C4A C4B 1.422(4)
C4A C5 1.430(4)
C4B C6B 1.433(4)
C4 H4 0.96(3)
C5 C6 1.361(4)
C5 H5 0.92(3)
C6B N10 1.382(3)
C6B C6A 1.402(3)
C6A C6 1.425(4)
C6A C7 1.441(4)
C6 H6 0.95(3)
C7 C8 1.344(4)
C7 H7 1.01(3)
C8 C9 1.462(4)
C8 H8 0.92(3)
C9 N10 1.383(3)
N10 H10N 0.86(3)
C10 C15 1.401(3)
C10 C11 1.403(4)
C11 C12 1.391(4)
C11 H11 0.98(3)
C12 C13 1.393(4)
C12 H12 0.95(3)
C13 C14 1.387(4)
C13 H13 0.96(3)
C14 C15 1.393(4)
C14 H14 0.91(3)
C15 H15 0.96(3)
C16 C17 1.395(3)
C16 C21 1.402(4)
C17 C18 1.397(4)
C17 H17 0.97(3)
C18 C19 1.386(4)
C18 H18 0.99(3)
C19 C20 1.396(4)
C19 H19 0.99(3)
C20 C21 1.389(4)
C20 H20 0.96(3)
C21 H21 0.99(3)

loop_
_geom_hbond_atom_site_label_D
_geom_hbond_atom_site_label_H
_geom_hbond_atom_site_label_A
_geom_hbond_site_symmetry_A
_geom_hbond_distance_DH
_geom_hbond_distance_HA
_geom_hbond_distance_DA
_geom_hbond_angle_DHA
N(10) H(10N) O(2) 2_666 0.86(3) 2.13(3) 2.937(3) 155(3)

loop_
_geom_torsion_atom_site_label_1
_geom_torsion_atom_site_label_2
_geom_torsion_atom_site_label_3
_geom_torsion_atom_site_label_4
_geom_torsion
C4B N1 C2 C3 0.2(4)
C4B N1 C2 P1 -175.86(18)
O1 P1 C2 N1 -176.32(18)
C10 P1 C2 N1 62.4(2)
C16 P1 C2 N1 -51.4(2)
O1 P1 C2 C3 7.4(2)
C10 P1 C2 C3 -113.9(2)
C16 P1 C2 C3 132.4(2)
N1 C2 C3 C4 -0.5(4)
P1 C2 C3 C4 175.5(2)
C2 N1 C4B C4A -0.5(4)
C2 N1 C4B C6B 178.7(2)
C4 C4A C4B N1 0.9(4)
C5 C4A C4B N1 -179.0(2)
C4 C4A C4B C6B -178.3(2)
C5 C4A C4B C6B 1.8(4)
C2 C3 C4 C4A 1.0(4)
C4B C4A C4 C3 -1.2(4)
C5 C4A C4 C3 178.8(3)
C4 C4A C5 C6 -179.6(3)
C4B C4A C5 C6 0.3(4)
N1 C4B C6B N10 -3.3(4)
C4A C4B C6B N10 175.9(2)
N1 C4B C6B C6A 178.2(2)
C4A C4B C6B C6A -2.6(4)
N10 C6B C6A C6 -177.3(2)
C4B C6B C6A C6 1.3(4)
N10 C6B C6A C7 1.1(4)
C4B C6B C6A C7 179.6(2)
C4A C5 C6 C6A -1.7(4)
C6B C6A C6 C5 0.9(4)
C7 C6A C6 C5 -177.4(3)
C6B C6A C7 C8 -2.0(4)
C6 C6A C7 C8 176.3(3)
C6A C7 C8 C9 0.0(4)
C7 C8 C9 O2 -176.6(3)
C7 C8 C9 N10 2.7(4)
C6A C6B N10 C9 1.9(4)
C4B C6B N10 C9 -176.6(2)
O2 C9 N10 C6B 175.6(2)
C8 C9 N10 C6B -3.8(4)
O1 P1 C10 C15 -20.2(2)
C16 P1 C10 C15 -146.0(2)
C2 P1 C10 C15 100.4(2)
O1 P1 C10 C11 165.8(2)
C16 P1 C10 C11 40.0(2)
C2 P1 C10 C11 -73.6(2)
C15 C10 C11 C12 -0.5(4)
P1 C10 C11 C12 173.4(2)
C10 C11 C12 C13 -0.2(4)
C11 C12 C13 C14 0.8(4)
C12 C13 C14 C15 -0.6(4)
C13 C14 C15 C10 -0.1(4)
C11 C10 C15 C14 0.7(4)
P1 C10 C15 C14 -173.5(2)
O1 P1 C16 C17 105.9(2)
C10 P1 C16 C17 -128.7(2)
C2 P1 C16 C17 -18.0(3)
O1 P1 C16 C21 -67.9(2)
C10 P1 C16 C21 57.5(2)
C2 P1 C16 C21 168.12(19)
C21 C16 C17 C18 1.1(4)
P1 C16 C17 C18 -172.6(2)
C16 C17 C18 C19 -1.7(4)
C17 C18 C19 C20 1.2(4)
C18 C19 C20 C21 0.0(4)
C19 C20 C21 C16 -0.6(4)
C17 C16 C21 C20 0.1(4)
P1 C16 C21 C20 174.3(2)
